data_4333603
loop_
_publ_author_name
'Jiliang Zhang'
'Paul H. Tobash'
'William D. Pryz'
'Douglas J. Buttey'
'Namjung Hur'
'Joe D. Thompson'
'John L. Sarrao'
'Svilen Bobev'

_publ_section_title
;
 Synthesis, Structural Characterization, and Physical Properties of the
 Early Rare-Earth Metal Digermanides REGe2-x (x~ 1/4) [RE= La-Nd, Sm]. A
 Case Study of Commensurately and Incommensurately Modulated Structures
;
_journal_name_full 'Inorganic Chemistry'
_journal_page_first 953
_journal_page_last 964
_journal_paper_doi 10.1021/ic3021645
_journal_volume 52
_journal_year 2013
_chemical_formula_sum 'Ge7 Sm4'
_chemical_formula_weight 1109.53
_chemical_name_systematic
; 
 ? 
;
_space_group_IT_number 20
_symmetry_cell_setting orthorhombic
_symmetry_space_group_name_Hall 'C 2c 2'
_symmetry_space_group_name_H-M 'C 2 2 21'
_atom_sites_solution_primary direct
_atom_sites_solution_secondary difmap
_audit_creation_method SHELXL-97
_cell_angle_alpha 90.00
_cell_angle_beta 90.00
_cell_angle_gamma 90.00
_cell_formula_units_Z 4
_cell_length_a 5.892(2)
_cell_length_b 13.781(5)
_cell_length_c 11.792(5)
_cell_measurement_reflns_used 517
_cell_measurement_temperature 120(2)
_cell_measurement_theta_max 27.59
_cell_measurement_theta_min 5.11
_cell_volume 957.5(6)
_computing_cell_refinement 'Bruker SMART'
_computing_data_collection 'Bruker SMART'
_computing_data_reduction 'Bruker SAINT'
_computing_molecular_graphics 'Bruker SHELXTL'
_computing_publication_material 'Bruker SHELXTL'
_computing_structure_refinement 'SHELXL-97 (Sheldrick, 1997)'
_computing_structure_solution 'SHELXS-97 (Sheldrick, 1990)'
_diffrn_ambient_temperature 120(2)
_diffrn_measured_fraction_theta_full 1.000
_diffrn_measured_fraction_theta_max 1.000
_diffrn_measurement_device_type 'CCD area detector'
_diffrn_measurement_method 'phi and omega scans'
_diffrn_radiation_monochromator graphite
_diffrn_radiation_source 'fine-focus sealed tube'
_diffrn_radiation_type MoK\a
_diffrn_radiation_wavelength 0.71073
_diffrn_reflns_av_R_equivalents 0.0475
_diffrn_reflns_av_sigmaI/netI 0.0327
_diffrn_reflns_limit_h_max 7
_diffrn_reflns_limit_h_min -7
_diffrn_reflns_limit_k_max 17
_diffrn_reflns_limit_k_min -17
_diffrn_reflns_limit_l_max 14
_diffrn_reflns_limit_l_min -14
_diffrn_reflns_number 5124
_diffrn_reflns_theta_full 26.37
_diffrn_reflns_theta_max 26.37
_diffrn_reflns_theta_min 2.96
_exptl_absorpt_coefficient_mu 45.641
_exptl_absorpt_correction_T_max 0.3413
_exptl_absorpt_correction_T_min 0.2087
_exptl_absorpt_correction_type empirical
_exptl_crystal_colour silver
_exptl_crystal_density_diffrn 7.696
_exptl_crystal_description plate
_exptl_crystal_F_000 1888
_exptl_crystal_size_max 0.05
_exptl_crystal_size_mid 0.03
_exptl_crystal_size_min 0.03
_refine_diff_density_max 2.573
_refine_diff_density_min -2.519
_refine_diff_density_rms 0.526
_refine_ls_abs_structure_details 'Flack H D (1983), Acta Cryst. A39, 876-881'
_refine_ls_abs_structure_Flack 0.3(3)
_refine_ls_extinction_coef 0.00003(3)
_refine_ls_extinction_expression Fc^*^=kFc[1+0.001xFc^2^\l^3^/sin(2\q)]^-1/4^
_refine_ls_extinction_method SHELXL
_refine_ls_goodness_of_fit_ref 1.163
_refine_ls_matrix_type full
_refine_ls_number_parameters 53
_refine_ls_number_reflns 988
_refine_ls_number_restraints 0
_refine_ls_restrained_S_all 1.163
_refine_ls_R_factor_all 0.0384
_refine_ls_R_factor_gt 0.0345
_refine_ls_shift/su_max 0.000
_refine_ls_shift/su_mean 0.000
_refine_ls_structure_factor_coef Fsqd
_refine_ls_weighting_details 'calc w=1/[\s^2^(Fo^2^)+(0.0361P)^2^+13.7911P] where P=(Fo^2^+2Fc^2^)/3'
_refine_ls_weighting_scheme calc
_refine_ls_wR_factor_gt 0.0839
_refine_ls_wR_factor_ref 0.0864
_reflns_number_gt 920
_reflns_number_total 988
_reflns_threshold_expression >2sigma(I)
_cod_data_source_file ic3021645_si_002.cif
_cod_data_source_block final
_cod_original_cell_volume 957.6(6)
_cod_database_code 4333603

loop_
_symmetry_equiv_pos_as_xyz
'x, y, z'
'-x, -y, z+1/2'
'-x, y, -z+1/2'
'x, -y, -z'
'x+1/2, y+1/2, z'
'-x+1/2, -y+1/2, z+1/2'
'-x+1/2, y+1/2, -z+1/2'
'x+1/2, -y+1/2, -z'

loop_
_atom_site_label
_atom_site_type_symbol
_atom_site_fract_x
_atom_site_fract_y
_atom_site_fract_z
_atom_site_U_iso_or_equiv
_atom_site_adp_type
_atom_site_occupancy
_atom_site_symmetry_multiplicity
_atom_site_calc_flag
_atom_site_refinement_flags
Sm1 Sm 0.26243(14) 0.24543(5) 0.11985(6) 0.0048(2) Uani 1 1 d .
Sm2 Sm 0.0000 0.00414(7) 0.2500 0.0051(3) Uani 1 2 d S
Sm3 Sm 0.51321(18) 0.0000 0.0000 0.0049(3) Uani 1 2 d S
Ge1 Ge 0.4822(3) 0.58867(11) 0.51068(13) 0.0099(4) Uani 1 1 d .
Ge2 Ge 0.2526(3) 0.17262(12) 0.37187(12) 0.0091(4) Uani 1 1 d .
Ge3 Ge 0.1735(3) 0.35253(12) 0.33728(15) 0.0156(4) Uani 1 1 d .
Ge4 Ge 0.0000 0.56105(16) 0.2500 0.0085(5) Uani 1 2 d S

loop_
_atom_site_aniso_label
_atom_site_aniso_U_11
_atom_site_aniso_U_22
_atom_site_aniso_U_33
_atom_site_aniso_U_23
_atom_site_aniso_U_13
_atom_site_aniso_U_12
Sm1 0.0050(4) 0.0053(5) 0.0041(4) 0.0003(2) -0.0006(3) -0.0004(3)
Sm2 0.0050(5) 0.0046(5) 0.0056(5) 0.000 0.0001(4) 0.000
Sm3 0.0043(5) 0.0056(5) 0.0049(5) -0.0006(4) 0.000 0.000
Ge1 0.0120(8) 0.0089(7) 0.0088(8) 0.0023(6) -0.0053(8) -0.0018(6)
Ge2 0.0081(8) 0.0137(9) 0.0056(8) -0.0003(5) -0.0013(8) 0.0007(6)
Ge3 0.0177(9) 0.0159(9) 0.0131(9) -0.0058(7) 0.0077(7) -0.0068(7)
Ge4 0.0084(11) 0.0133(11) 0.0039(10) 0.000 -0.0009(10) 0.000

loop_
_atom_type_symbol
_atom_type_description
_atom_type_scat_dispersion_real
_atom_type_scat_dispersion_imag
_atom_type_scat_source
Ge Ge 0.1547 1.8001 'International Tables Vol C Tables 4.2.6.8 and 6.1.1.4'
Sm Sm -0.1638 3.4418 'International Tables Vol C Tables 4.2.6.8 and 6.1.1.4'

loop_
_geom_angle_atom_site_label_1
_geom_angle_atom_site_label_2
_geom_angle_atom_site_label_3
_geom_angle
_geom_angle_site_symmetry_1
_geom_angle_site_symmetry_3
Ge3 Sm1 Ge3 57.74(7) . 3
Ge3 Sm1 Ge1 134.70(5) . 7_545
Ge3 Sm1 Ge1 91.66(6) 3 7_545
Ge3 Sm1 Ge1 94.51(5) . 2_664
Ge3 Sm1 Ge1 97.21(5) 3 2_664
Ge1 Sm1 Ge1 124.15(4) 7_545 2_664
Ge3 Sm1 Ge2 107.43(5) . 3_655
Ge3 Sm1 Ge2 164.41(5) 3 3_655
Ge1 Sm1 Ge2 103.28(5) 7_545 3_655
Ge1 Sm1 Ge2 78.17(5) 2_664 3_655
Ge3 Sm1 Ge2 127.87(6) . 6_554
Ge3 Sm1 Ge2 87.47(5) 3 6_554
Ge1 Sm1 Ge2 76.63(5) 7_545 6_554
Ge1 Sm1 Ge2 49.07(5) 2_664 6_554
Ge2 Sm1 Ge2 100.13(5) 3_655 6_554
Ge3 Sm1 Ge2 49.12(5) . .
Ge3 Sm1 Ge2 88.97(5) 3 .
Ge1 Sm1 Ge2 104.20(5) 7_545 .
Ge1 Sm1 Ge2 130.86(5) 2_664 .
Ge2 Sm1 Ge2 83.16(5) 3_655 .
Ge2 Sm1 Ge2 176.36(3) 6_554 .
Ge3 Sm1 Ge2 87.86(5) . 3
Ge3 Sm1 Ge2 48.54(5) 3 3
Ge1 Sm1 Ge2 48.54(4) 7_545 3
Ge1 Sm1 Ge2 136.24(5) 2_664 3
Ge2 Sm1 Ge2 142.19(7) 3_655 3
Ge2 Sm1 Ge2 96.58(5) 6_554 3
Ge2 Sm1 Ge2 81.56(5) . 3
Ge3 Sm1 Ge4 93.19(5) . 5_545
Ge3 Sm1 Ge4 131.77(4) 3 5_545
Ge1 Sm1 Ge4 83.58(5) 7_545 5_545
Ge1 Sm1 Ge4 124.90(5) 2_664 5_545
Ge2 Sm1 Ge4 47.65(3) 3_655 5_545
Ge2 Sm1 Ge4 136.63(4) 6_554 5_545
Ge2 Sm1 Ge4 46.94(3) . 5_545
Ge2 Sm1 Ge4 98.49(4) 3 5_545
Ge3 Sm1 Sm3 142.25(4) . .
Ge3 Sm1 Sm3 143.13(5) 3 .
Ge1 Sm1 Sm3 51.97(4) 7_545 .
Ge1 Sm1 Sm3 107.98(4) 2_664 .
Ge2 Sm1 Sm3 51.36(4) 3_655 .
Ge2 Sm1 Sm3 89.16(4) 6_554 .
Ge2 Sm1 Sm3 94.12(4) . .
Ge2 Sm1 Sm3 95.58(4) 3 .
Ge4 Sm1 Sm3 49.10(3) 5_545 .
Ge3 Sm1 Sm2 90.78(4) . .
Ge3 Sm1 Sm2 90.77(4) 3 .
Ge1 Sm1 Sm2 54.02(4) 7_545 .
Ge1 Sm1 Sm2 171.93(4) 2_664 .
Ge2 Sm1 Sm2 94.44(4) 3_655 .
Ge2 Sm1 Sm2 130.56(4) 6_554 .
Ge2 Sm1 Sm2 50.18(3) . .
Ge2 Sm1 Sm2 49.96(3) 3 .
Ge4 Sm1 Sm2 48.53(3) 5_545 .
Sm3 Sm1 Sm2 64.38(3) . .
Ge3 Sm1 Sm3 79.01(4) . 5_455
Ge3 Sm1 Sm3 47.52(4) 3 5_455
Ge1 Sm1 Sm3 105.56(4) 7_545 5_455
Ge1 Sm1 Sm3 51.55(4) 2_664 5_455
Ge2 Sm1 Sm3 129.71(4) 3_655 5_455
Ge2 Sm1 Sm3 49.73(3) 6_554 5_455
Ge2 Sm1 Sm3 126.86(4) . 5_455
Ge2 Sm1 Sm3 86.47(4) 3 5_455
Ge4 Sm1 Sm3 170.65(3) 5_545 5_455
Sm3 Sm1 Sm3 138.65(3) . 5_455
Sm2 Sm1 Sm3 135.80(4) . 5_455
Ge3 Sm2 Ge3 92.48(8) 5_445 7_545
Ge3 Sm2 Ge4 142.50(5) 5_445 5_545
Ge3 Sm2 Ge4 64.06(6) 7_545 5_545
Ge3 Sm2 Ge4 64.06(6) 5_445 5_445
Ge3 Sm2 Ge4 142.50(5) 7_545 5_445
Ge4 Sm2 Ge4 150.18(9) 5_545 5_445
Ge3 Sm2 Ge1 92.65(5) 5_445 6_554
Ge3 Sm2 Ge1 51.90(5) 7_545 6_554
Ge4 Sm2 Ge1 94.22(4) 5_545 6_554
Ge4 Sm2 Ge1 97.98(3) 5_445 6_554
Ge3 Sm2 Ge1 51.90(5) 5_445 8_456
Ge3 Sm2 Ge1 92.65(5) 7_545 8_456
Ge4 Sm2 Ge1 97.98(3) 5_545 8_456
Ge4 Sm2 Ge1 94.22(4) 5_445 8_456
Ge1 Sm2 Ge1 131.27(7) 6_554 8_456
Ge3 Sm2 Ge2 131.58(5) 5_445 .
Ge3 Sm2 Ge2 111.66(5) 7_545 .
Ge4 Sm2 Ge2 49.11(4) 5_545 .
Ge4 Sm2 Ge2 105.69(5) 5_445 .
Ge1 Sm2 Ge2 135.44(4) 6_554 .
Ge1 Sm2 Ge2 84.46(5) 8_456 .
Ge3 Sm2 Ge2 111.66(5) 5_445 3
Ge3 Sm2 Ge2 131.58(5) 7_545 3
Ge4 Sm2 Ge2 105.69(5) 5_545 3
Ge4 Sm2 Ge2 49.11(4) 5_445 3
Ge1 Sm2 Ge2 84.46(5) 6_554 3
Ge1 Sm2 Ge2 135.44(4) 8_456 3
Ge2 Sm2 Ge2 83.41(7) . 3
Ge3 Sm2 Ge1 84.62(4) 5_445 5_445
Ge3 Sm2 Ge1 125.71(4) 7_545 5_445
Ge4 Sm2 Ge1 86.54(3) 5_545 5_445
Ge4 Sm2 Ge1 83.00(3) 5_445 5_445
Ge1 Sm2 Ge1 176.38(4) 6_554 5_445
Ge1 Sm2 Ge1 45.11(5) 8_456 5_445
Ge2 Sm2 Ge1 47.07(4) . 5_445
Ge2 Sm2 Ge1 98.76(5) 3 5_445
Ge3 Sm2 Ge1 125.71(4) 5_445 7_545
Ge3 Sm2 Ge1 84.62(5) 7_545 7_545
Ge4 Sm2 Ge1 83.00(3) 5_545 7_545
Ge4 Sm2 Ge1 86.54(3) 5_445 7_545
Ge1 Sm2 Ge1 45.11(5) 6_554 7_545
Ge1 Sm2 Ge1 176.38(4) 8_456 7_545
Ge2 Sm2 Ge1 98.76(5) . 7_545
Ge2 Sm2 Ge1 47.07(4) 3 7_545
Ge1 Sm2 Ge1 138.51(6) 5_445 7_545
Ge3 Sm2 Sm1 101.50(4) 5_445 3
Ge3 Sm2 Sm1 163.29(4) 7_545 3
Ge4 Sm2 Sm1 99.25(5) 5_545 3
Ge4 Sm2 Sm1 53.77(4) 5_445 3
Ge1 Sm2 Sm1 135.21(4) 6_554 3
Ge1 Sm2 Sm1 88.88(4) 8_456 3
Ge2 Sm2 Sm1 51.92(4) . 3
Ge2 Sm2 Sm1 50.78(4) 3 3
Ge1 Sm2 Sm1 47.97(3) 5_445 3
Ge1 Sm2 Sm1 94.41(4) 7_545 3
Ge3 Sm2 Sm1 163.29(4) 5_445 .
Ge3 Sm2 Sm1 101.50(4) 7_545 .
Ge4 Sm2 Sm1 53.77(4) 5_545 .
Ge4 Sm2 Sm1 99.25(5) 5_445 .
Ge1 Sm2 Sm1 88.88(4) 6_554 .
Ge1 Sm2 Sm1 135.21(4) 8_456 .
Ge2 Sm2 Sm1 50.78(4) . .
Ge2 Sm2 Sm1 51.92(4) 3 .
Ge1 Sm2 Sm1 94.41(4) 5_445 .
Ge1 Sm2 Sm1 47.97(3) 7_545 .
Sm1 Sm2 Sm1 66.46(3) 3 .
Ge3 Sm3 Ge3 137.02(8) 7_545 6_554
Ge3 Sm3 Ge4 114.78(6) 7_545 6_554
Ge3 Sm3 Ge4 64.04(6) 6_554 6_554
Ge3 Sm3 Ge4 64.04(6) 7_545 5_545
Ge3 Sm3 Ge4 114.78(6) 6_554 5_545
Ge4 Sm3 Ge4 177.09(4) 6_554 5_545
Ge3 Sm3 Ge2 111.49(5) 7_545 3_655
Ge3 Sm3 Ge2 87.46(5) 6_554 3_655
Ge4 Sm3 Ge2 133.00(5) 6_554 3_655
Ge4 Sm3 Ge2 48.72(4) 5_545 3_655
Ge3 Sm3 Ge2 87.46(5) 7_545 2_654
Ge3 Sm3 Ge2 111.49(5) 6_554 2_654
Ge4 Sm3 Ge2 48.72(4) 6_554 2_654
Ge4 Sm3 Ge2 133.00(5) 5_545 2_654
Ge2 Sm3 Ge2 127.82(7) 3_655 2_654
Ge3 Sm3 Ge1 51.38(5) 7_545 6_554
Ge3 Sm3 Ge1 87.07(5) 6_554 6_554
Ge4 Sm3 Ge1 84.78(4) 6_554 6_554
Ge4 Sm3 Ge1 92.54(4) 5_545 6_554
Ge2 Sm3 Ge1 132.74(5) 3_655 6_554
Ge2 Sm3 Ge1 97.58(5) 2_654 6_554
Ge3 Sm3 Ge1 87.07(5) 7_545 7_545
Ge3 Sm3 Ge1 51.38(5) 6_554 7_545
Ge4 Sm3 Ge1 92.54(4) 6_554 7_545
Ge4 Sm3 Ge1 84.78(4) 5_545 7_545
Ge2 Sm3 Ge1 97.58(5) 3_655 7_545
Ge2 Sm3 Ge1 132.74(5) 2_654 7_545
Ge1 Sm3 Ge1 45.65(6) 6_554 7_545
Ge3 Sm3 Ge1 128.36(5) 7_545 7_645
Ge3 Sm3 Ge1 93.24(5) 6_554 7_645
Ge4 Sm3 Ge1 95.17(4) 6_554 7_645
Ge4 Sm3 Ge1 87.53(4) 5_545 7_645
Ge2 Sm3 Ge1 47.50(4) 3_655 7_645
Ge2 Sm3 Ge1 82.11(5) 2_654 7_645
Ge1 Sm3 Ge1 179.63(3) 6_554 7_645
Ge1 Sm3 Ge1 134.73(5) 7_545 7_645
Ge3 Sm3 Ge1 93.24(5) 7_545 6_654
Ge3 Sm3 Ge1 128.36(5) 6_554 6_654
Ge4 Sm3 Ge1 87.53(4) 6_554 6_654
Ge4 Sm3 Ge1 95.17(4) 5_545 6_654
Ge2 Sm3 Ge1 82.11(5) 3_655 6_654
Ge2 Sm3 Ge1 47.50(4) 2_654 6_654
Ge1 Sm3 Ge1 134.73(5) 6_554 6_654
Ge1 Sm3 Ge1 179.63(3) 7_545 6_654
Ge1 Sm3 Ge1 44.90(6) 7_645 6_654
Ge3 Sm3 Sm1 60.82(4) 7_545 4
Ge3 Sm3 Sm1 102.33(4) 6_554 4
Ge4 Sm3 Sm1 53.98(4) 6_554 4
Ge4 Sm3 Sm1 124.68(4) 5_545 4
Ge2 Sm3 Sm1 170.19(3) 3_655 4
Ge2 Sm3 Sm1 48.96(4) 2_654 4
Ge1 Sm3 Sm1 48.66(3) 6_554 4
Ge1 Sm3 Sm1 88.36(5) 7_545 4
Ge1 Sm3 Sm1 131.04(4) 7_645 4
Ge1 Sm3 Sm1 91.97(4) 6_654 4
Ge3 Sm3 Sm1 102.33(4) 7_545 .
Ge3 Sm3 Sm1 60.82(4) 6_554 .
Ge4 Sm3 Sm1 124.68(4) 6_554 .
Ge4 Sm3 Sm1 53.98(4) 5_545 .
Ge2 Sm3 Sm1 48.96(4) 3_655 .
Ge2 Sm3 Sm1 170.19(3) 2_654 .
Ge1 Sm3 Sm1 88.36(5) 6_554 .
Ge1 Sm3 Sm1 48.66(3) 7_545 .
Ge1 Sm3 Sm1 91.97(4) 7_645 .
Ge1 Sm3 Sm1 131.04(4) 6_654 .
Sm1 Sm3 Sm1 136.09(5) 4 .
Ge1 Ge1 Ge2 112.57(8) 4_566 5
Ge1 Ge1 Ge3 111.68(7) 4_566 4_566
Ge2 Ge1 Ge3 135.52(8) 5 4_566
Ge1 Ge1 Sm1 131.26(8) 4_566 7
Ge2 Ge1 Sm1 69.38(6) 5 7
Ge3 Ge1 Sm1 78.50(6) 4_566 7
Ge1 Ge1 Sm1 142.71(6) 4_566 2_665
Ge2 Ge1 Sm1 67.73(6) 5 2_665
Ge3 Ge1 Sm1 79.88(6) 4_566 2_665
Sm1 Ge1 Sm1 85.05(5) 7 2_665
Ge1 Ge1 Sm2 71.52(7) 4_566 6
Ge2 Ge1 Sm2 138.36(8) 5 6
Ge3 Ge1 Sm2 62.52(5) 4_566 6
Sm1 Ge1 Sm2 140.85(6) 7 6
Sm1 Ge1 Sm2 84.70(5) 2_665 6
Ge1 Ge1 Sm3 67.18(3) 4_566 6
Ge2 Ge1 Sm3 136.25(7) 5 6
Ge3 Ge1 Sm3 61.16(5) 4_566 6
Sm1 Ge1 Sm3 79.38(4) 7 6
Sm1 Ge1 Sm3 140.09(6) 2_665 6
Sm2 Ge1 Sm3 84.73(4) 6 6
Ge1 Ge1 Sm3 67.55(3) 4_566 6_655
Ge2 Ge1 Sm3 64.63(6) 5 6_655
Ge3 Ge1 Sm3 140.22(7) 4_566 6_655
Sm1 Ge1 Sm3 133.88(6) 7 6_655
Sm1 Ge1 Sm3 81.03(5) 2_665 6_655
Sm2 Ge1 Sm3 81.24(4) 6 6_655
Sm3 Ge1 Sm3 134.73(5) 6 6_655
Ge1 Ge1 Sm2 63.37(7) 4_566 5
Ge2 Ge1 Sm2 62.79(5) 5 5
Ge3 Ge1 Sm2 138.95(7) 4_566 5
Sm1 Ge1 Sm2 78.00(4) 7 5
Sm1 Ge1 Sm2 130.52(6) 2_665 5
Sm2 Ge1 Sm2 134.71(5) 6 5
Sm3 Ge1 Sm2 81.69(4) 6 5
Sm3 Ge1 Sm2 78.43(4) 6_655 5
Ge3 Ge2 Ge4 126.65(8) . 5_545
Ge3 Ge2 Ge1 115.27(8) . 5_445
Ge4 Ge2 Ge1 116.22(8) 5_545 5_445
Ge3 Ge2 Sm1 81.71(6) . 3_655
Ge4 Ge2 Sm1 71.34(5) 5_545 3_655
Ge1 Ge2 Sm1 135.71(7) 5_445 3_655
Ge3 Ge2 Sm2 124.29(7) . .
Ge4 Ge2 Sm2 64.20(5) 5_545 .
Ge1 Ge2 Sm2 70.14(6) 5_445 .
Sm1 Ge2 Sm2 135.52(6) 3_655 .
Ge3 Ge2 Sm1 78.13(6) . 6
Ge4 Ge2 Sm1 139.10(6) 5_545 6
Ge1 Ge2 Sm1 63.19(5) 5_445 6
Sm1 Ge2 Sm1 82.95(4) 3_655 6
Sm2 Ge2 Sm1 133.33(5) . 6
Ge3 Ge2 Sm1 62.73(5) . .
Ge4 Ge2 Sm1 69.50(5) 5_545 .
Ge1 Ge2 Sm1 139.60(7) 5_445 .
Sm1 Ge2 Sm1 84.68(4) 3_655 .
Sm2 Ge2 Sm1 79.04(4) . .
Sm1 Ge2 Sm1 140.23(6) 6 .
Ge3 Ge2 Sm3 153.20(7) . 2_655
Ge4 Ge2 Sm3 64.19(5) 5_545 2_655
Ge1 Ge2 Sm3 67.87(6) 5_445 2_655
Sm1 Ge2 Sm3 79.68(5) 3_655 2_655
Sm2 Ge2 Sm3 82.36(5) . 2_655
Sm1 Ge2 Sm3 80.59(4) 6 2_655
Sm1 Ge2 Sm3 133.67(6) . 2_655
Ge3 Ge2 Sm1 61.80(5) . 3
Ge4 Ge2 Sm1 138.24(6) 5_545 3
Ge1 Ge2 Sm1 62.08(5) 5_445 3
Sm1 Ge2 Sm1 142.19(7) 3_655 3
Sm2 Ge2 Sm1 78.12(4) . 3
Sm1 Ge2 Sm1 80.31(4) 6 3
Sm1 Ge2 Sm1 86.91(4) . 3
Sm3 Ge2 Sm1 129.83(5) 2_655 3
Ge2 Ge3 Ge1 93.60(8) . 4_566
Ge2 Ge3 Ge3 103.99(5) . 3
Ge1 Ge3 Ge3 162.39(5) 4_566 3
Ge2 Ge3 Sm3 128.41(8) . 6
Ge1 Ge3 Sm3 67.46(6) 4_566 6
Ge3 Ge3 Sm3 101.24(7) 3 6
Ge2 Ge3 Sm1 68.15(6) . .
Ge1 Ge3 Sm1 126.96(7) 4_566 .
Ge3 Ge3 Sm1 61.15(6) 3 .
Sm3 Ge3 Sm1 160.28(7) 6 .
Ge2 Ge3 Sm1 69.67(5) . 3
Ge1 Ge3 Sm1 128.04(8) 4_566 3
Ge3 Ge3 Sm1 61.11(6) 3 3
Sm3 Ge3 Sm1 84.93(5) 6 3
Sm1 Ge3 Sm1 92.94(5) . 3
Ge2 Ge3 Sm2 127.54(8) . 5
Ge1 Ge3 Sm2 65.58(5) 4_566 5
Ge3 Ge3 Sm2 101.95(6) 3 5
Sm3 Ge3 Sm2 89.03(5) 6 5
Sm1 Ge3 Sm2 86.44(5) . 5
Sm1 Ge3 Sm2 160.26(7) 3 5
Ge2 Ge4 Ge2 106.18(11) 7 5_455
Ge2 Ge4 Sm2 134.81(5) 7 5_455
Ge2 Ge4 Sm2 66.69(4) 5_455 5_455
Ge2 Ge4 Sm2 66.69(4) 7 5
Ge2 Ge4 Sm2 134.81(5) 5_455 5
Sm2 Ge4 Sm2 150.18(9) 5_455 5
Ge2 Ge4 Sm3 67.09(4) 7 5_455
Ge2 Ge4 Sm3 135.96(5) 5_455 5_455
Sm2 Ge4 Sm3 87.36(3) 5_455 5_455
Sm2 Ge4 Sm3 84.54(3) 5 5_455
Ge2 Ge4 Sm3 135.96(5) 7 6
Ge2 Ge4 Sm3 67.09(4) 5_455 6
Sm2 Ge4 Sm3 84.54(3) 5_455 6
Sm2 Ge4 Sm3 87.36(3) 5 6
Sm3 Ge4 Sm3 148.15(8) 5_455 6
Ge2 Ge4 Sm1 63.56(6) 7 7
Ge2 Ge4 Sm1 61.01(6) 5_455 7
Sm2 Ge4 Sm1 127.69(5) 5_455 7
Sm2 Ge4 Sm1 77.70(3) 5 7
Sm3 Ge4 Sm1 130.63(5) 5_455 7
Sm3 Ge4 Sm1 76.92(3) 6 7
Ge2 Ge4 Sm1 61.01(6) 7 5_455
Ge2 Ge4 Sm1 63.56(6) 5_455 5_455
Sm2 Ge4 Sm1 77.70(3) 5_455 5_455
Sm2 Ge4 Sm1 127.69(5) 5 5_455
Sm3 Ge4 Sm1 76.92(3) 5_455 5_455
Sm3 Ge4 Sm1 130.63(5) 6 5_455
Sm1 Ge4 Sm1 78.53(6) 7 5_455

loop_
_geom_bond_atom_site_label_1
_geom_bond_atom_site_label_2
_geom_bond_distance
_geom_bond_site_symmetry_2
Sm1 Ge3 3.004(2) .
Sm1 Ge3 3.005(2) 3
Sm1 Ge1 3.0190(18) 7_545
Sm1 Ge1 3.0245(18) 2_664
Sm1 Ge2 3.030(2) 3_655
Sm1 Ge2 3.136(2) 6_554
Sm1 Ge2 3.137(2) .
Sm1 Ge2 3.198(2) 3
Sm1 Ge4 3.282(2) 5_545
Sm1 Sm3 3.9523(14) .
Sm1 Sm2 3.9754(15) .
Sm1 Sm3 4.0573(15) 5_455
Sm2 Ge3 3.0207(19) 5_445
Sm2 Ge3 3.0207(19) 7_545
Sm2 Ge4 3.0488(12) 5_545
Sm2 Ge4 3.0488(12) 5_445
Sm2 Ge1 3.1002(19) 6_554
Sm2 Ge1 3.1002(19) 8_456
Sm2 Ge2 3.1100(19) .
Sm2 Ge2 3.1100(19) 3
Sm2 Ge1 3.289(2) 5_445
Sm2 Ge1 3.289(2) 7_545
Sm2 Sm1 3.9754(15) 3
Sm3 Ge3 3.0038(18) 7_545
Sm3 Ge3 3.0038(18) 6_554
Sm3 Ge4 3.0668(12) 6_554
Sm3 Ge4 3.0668(12) 5_545
Sm3 Ge2 3.1378(18) 3_655
Sm3 Ge2 3.1378(18) 2_654
Sm3 Ge1 3.167(2) 6_554
Sm3 Ge1 3.167(2) 7_545
Sm3 Ge1 3.217(2) 7_645
Sm3 Ge1 3.217(2) 6_654
Sm3 Sm1 3.9523(14) 4
Ge1 Ge1 2.457(3) 4_566
Ge1 Ge2 2.560(2) 5
Ge1 Ge3 2.679(2) 4_566
Ge1 Sm1 3.0190(18) 7
Ge1 Sm1 3.0245(18) 2_665
Ge1 Sm2 3.1002(19) 6
Ge1 Sm3 3.167(2) 6
Ge1 Sm3 3.217(2) 6_655
Ge1 Sm2 3.289(2) 5
Ge2 Ge3 2.556(3) .
Ge2 Ge4 2.560(2) 5_545
Ge2 Ge1 2.560(2) 5_445
Ge2 Sm1 3.030(2) 3_655
Ge2 Sm1 3.136(2) 6
Ge2 Sm3 3.1378(18) 2_655
Ge2 Sm1 3.198(2) 3
Ge3 Ge1 2.679(2) 4_566
Ge3 Ge3 2.902(4) 3
Ge3 Sm3 3.0038(18) 6
Ge3 Sm1 3.006(2) 3
Ge3 Sm2 3.0207(19) 5
Ge4 Ge2 2.560(2) 7
Ge4 Ge2 2.560(2) 5_455
Ge4 Sm2 3.0488(12) 5_455
Ge4 Sm2 3.0488(12) 5
Ge4 Sm3 3.0668(12) 5_455
Ge4 Sm3 3.0668(12) 6
Ge4 Sm1 3.282(2) 7
Ge4 Sm1 3.282(2) 5_455
